data_7150918
loop_
_publ_author_name
'Nair, Vijay'
'Nandialath, Vidya'
'Abhilash, Keecherikunnel G.'
'Suresh, Eringathodi'

_publ_section_title
;
 An efficient synthesis of indolo[3,2-a]carbazoles via the novel acid
 catalyzed reaction of indoles and diaryl-1,2-diones
;
_journal_issue 10
_journal_name_full 'Organic &amp;  Biomolecular Chemistry'
_journal_page_first 1738
_journal_page_last 1742
_journal_paper_doi 10.1039/b803009j
_journal_volume 6
_journal_year 2008
_chemical_formula_sum 'C32 H24 N2'
_chemical_formula_weight 436.53
_chemical_name_systematic
;
?
;
_space_group_IT_number 2
_symmetry_cell_setting triclinic
_symmetry_space_group_name_Hall '-P 1'
_symmetry_space_group_name_H-M 'P -1'
_atom_sites_solution_hydrogens geom
_atom_sites_solution_primary direct
_atom_sites_solution_secondary difmap
_audit_creation_method SHELXL-97
_cell_angle_alpha 68.553(4)
_cell_angle_beta 69.635(4)
_cell_angle_gamma 69.955(4)
_cell_formula_units_Z 2
_cell_length_a 9.819(3)
_cell_length_b 11.498(3)
_cell_length_c 11.946(3)
_cell_measurement_temperature 293(2)
_cell_volume 1140.4(5)
_computing_cell_refinement 'BRUKER SMART'
_computing_data_collection 'BRUKER SMART'
_computing_data_reduction 'BRUKER SAINT'
_computing_molecular_graphics ORTEP
_computing_structure_refinement 'SHELXL-97 (Sheldrick, 1997)'
_computing_structure_solution 'SHELXS-97 (Sheldrick, 1990)'
_diffrn_ambient_temperature 293(2)
_diffrn_measured_fraction_theta_full 0.990
_diffrn_measured_fraction_theta_max 0.990
_diffrn_measurement_device_type 'BRUKER SMART APEX CCD DIFFRACTOMETER'
_diffrn_measurement_method 'OMEGA-PHI SCAN'
_diffrn_radiation_monochromator graphite
_diffrn_radiation_source 'fine-focus sealed tube'
_diffrn_radiation_type MoK\a
_diffrn_radiation_wavelength 0.71073
_diffrn_reflns_av_R_equivalents 0.0295
_diffrn_reflns_av_sigmaI/netI 0.0410
_diffrn_reflns_limit_h_max 11
_diffrn_reflns_limit_h_min -11
_diffrn_reflns_limit_k_max 13
_diffrn_reflns_limit_k_min -13
_diffrn_reflns_limit_l_max 13
_diffrn_reflns_limit_l_min -14
_diffrn_reflns_number 7966
_diffrn_reflns_theta_full 25.00
_diffrn_reflns_theta_max 25.00
_diffrn_reflns_theta_min 1.89
_exptl_absorpt_coefficient_mu 0.074
_exptl_absorpt_correction_T_max 0.9912
_exptl_absorpt_correction_T_min 0.9583
_exptl_absorpt_correction_type multi-scan
_exptl_absorpt_process_details 'BRUKER SADABS'
_exptl_crystal_colour COLOURLESS
_exptl_crystal_density_diffrn 1.271
_exptl_crystal_density_method 'not measured'
_exptl_crystal_description BLOCKS
_exptl_crystal_F_000 460
_exptl_crystal_size_max 0.58
_exptl_crystal_size_mid 0.32
_exptl_crystal_size_min 0.12
_refine_diff_density_max 0.206
_refine_diff_density_min -0.149
_refine_diff_density_rms 0.037
_refine_ls_extinction_method none
_refine_ls_goodness_of_fit_ref 1.053
_refine_ls_hydrogen_treatment constr
_refine_ls_matrix_type full
_refine_ls_number_parameters 309
_refine_ls_number_reflns 3975
_refine_ls_number_restraints 0
_refine_ls_restrained_S_all 1.053
_refine_ls_R_factor_all 0.0761
_refine_ls_R_factor_gt 0.0591
_refine_ls_shift/su_max 0.000
_refine_ls_shift/su_mean 0.000
_refine_ls_structure_factor_coef Fsqd
_refine_ls_weighting_details 'calc w=1/[\s^2^(Fo^2^)+(0.0648P)^2^+0.3749P] where P=(Fo^2^+2Fc^2^)/3'
_refine_ls_weighting_scheme calc
_refine_ls_wR_factor_gt 0.1389
_refine_ls_wR_factor_ref 0.1482
_reflns_number_gt 3146
_reflns_number_total 3975
_reflns_threshold_expression >2sigma(I)
_cod_data_source_file b803009j.txt
_cod_data_source_block 38iinvm_(Compound_3)
_cod_depositor_comments
;
The following automatic conversions were performed:
'_symmetry_cell_setting' value 'Triclinic' changed to 'triclinic'
according to '/home/saulius/struct/CIF-dictionaries/cif_core.dic'
dictionary named 'cif_core.dic' version 2.4.1 from
2010-06-29.

'_exptl_absorpt_correction_type' value 'MULTI-SCAN' changed
to 'multi-scan' according to
'/home/saulius/struct/CIF-dictionaries/cif_core.dic' dictionary named
'cif_core.dic' version 2.4.1 from 2010-06-29.

Automatic conversion script
Id: cif_fix_enum 1527 2010-12-29 10:47:43Z saulius 
;
_cod_original_sg_symbol_H-M P-1
_cod_database_code 7150918

loop_
_symmetry_equiv_pos_as_xyz
'x, y, z'
'-x, -y, -z'

loop_
_atom_site_label
_atom_site_type_symbol
_atom_site_fract_x
_atom_site_fract_y
_atom_site_fract_z
_atom_site_U_iso_or_equiv
_atom_site_adp_type
_atom_site_occupancy
_atom_site_calc_flag
_atom_site_refinement_flags
_atom_site_disorder_assembly
_atom_site_disorder_group
N1 N 0.7972(2) 0.16182(17) 1.05031(17) 0.0450(5) Uani 1 d . . .
C29 C 0.8070(2) 0.3571(2) 0.8604(2) 0.0414(5) Uani 1 d . . .
N2 N 0.7788(2) 0.54329(18) 0.70327(17) 0.0477(5) Uani 1 d . . .
C8 C 0.7352(2) 0.4949(2) 1.0391(2) 0.0398(5) Uani 1 d . . .
C9 C 0.7026(2) 0.5659(2) 1.1316(2) 0.0402(5) Uani 1 d . . .
C22 C 0.7732(2) 0.4931(2) 0.82945(19) 0.0410(5) Uani 1 d . . .
C30 C 0.7896(2) 0.29165(19) 0.98808(19) 0.0382(5) Uani 1 d . . .
C15 C 0.7447(2) 0.5626(2) 0.9150(2) 0.0413(5) Uani 1 d . . .
C7 C 0.7533(2) 0.3594(2) 1.07620(19) 0.0402(5) Uani 1 d . . .
C16 C 0.7363(2) 0.7033(2) 0.8718(2) 0.0431(5) Uani 1 d . . .
C28 C 0.8473(2) 0.3241(2) 0.7448(2) 0.0448(5) Uani 1 d . . .
C23 C 0.8228(2) 0.4431(2) 0.6523(2) 0.0472(6) Uani 1 d . . .
C6 C 0.7394(2) 0.2662(2) 1.1968(2) 0.0430(5) Uani 1 d . . .
C14 C 0.8126(3) 0.6077(2) 1.1432(2) 0.0473(6) Uani 1 d . . .
H14 H 0.9104 0.5875 1.0955 0.057 Uiso 1 calc R . .
C1 C 0.7640(2) 0.1470(2) 1.1776(2) 0.0446(5) Uani 1 d . . .
C27 C 0.9066(3) 0.2123(2) 0.7061(2) 0.0540(6) Uani 1 d . . .
H27 H 0.9294 0.1327 0.7635 0.065 Uiso 1 calc R . .
C10 C 0.5589(3) 0.5956(2) 1.2059(2) 0.0558(6) Uani 1 d . . .
H10 H 0.4839 0.5676 1.2002 0.067 Uiso 1 calc R . .
C13 C 0.7778(3) 0.6788(2) 1.2248(2) 0.0570(6) Uani 1 d . . .
H13 H 0.8524 0.7070 1.2311 0.068 Uiso 1 calc R . .
C20 C 0.8608(3) 0.8755(2) 0.7649(2) 0.0597(7) Uani 1 d . . .
H20 H 0.9492 0.9023 0.7246 0.072 Uiso 1 calc R . .
C21 C 0.8655(3) 0.7461(2) 0.8133(2) 0.0501(6) Uani 1 d . . .
H21 H 0.9578 0.6862 0.8065 0.060 Uiso 1 calc R . .
C5 C 0.7066(3) 0.2719(2) 1.3182(2) 0.0529(6) Uani 1 d . . .
H5 H 0.6915 0.3496 1.3335 0.063 Uiso 1 calc R . .
C12 C 0.6347(3) 0.7084(2) 1.2969(2) 0.0592(7) Uani 1 d . . .
H12 H 0.6118 0.7570 1.3515 0.071 Uiso 1 calc R . .
C31 C 0.7977(3) 0.0642(2) 0.9996(2) 0.0601(7) Uani 1 d . . .
H31A H 0.8985 0.0288 0.9581 0.090 Uiso 1 calc R . .
H31B H 0.7367 0.1027 0.9414 0.090 Uiso 1 calc R . .
H31C H 0.7582 -0.0032 1.0659 0.090 Uiso 1 calc R . .
C11 C 0.5249(3) 0.6656(3) 1.2877(3) 0.0633(7) Uani 1 d . . .
H11 H 0.4277 0.6843 1.3371 0.076 Uiso 1 calc R . .
C2 C 0.7523(3) 0.0351(2) 1.2749(2) 0.0600(7) Uani 1 d . . .
H2 H 0.7669 -0.0430 1.2604 0.072 Uiso 1 calc R . .
C24 C 0.8457(3) 0.4486(3) 0.5292(2) 0.0609(7) Uani 1 d . . .
H24 H 0.8255 0.5273 0.4700 0.073 Uiso 1 calc R . .
C32 C 0.7152(3) 0.6752(2) 0.6371(2) 0.0645(7) Uani 1 d . . .
H32A H 0.6972 0.6752 0.5631 0.097 Uiso 1 calc R . .
H32B H 0.7841 0.7271 0.6149 0.097 Uiso 1 calc R . .
H32C H 0.6224 0.7101 0.6897 0.097 Uiso 1 calc R . .
C4 C 0.6965(3) 0.1606(3) 1.4161(2) 0.0638(7) Uani 1 d . . .
H4 H 0.6752 0.1640 1.4972 0.077 Uiso 1 calc R . .
C17 C 0.6014(3) 0.7955(2) 0.8866(3) 0.0685(8) Uani 1 d . . .
H17 H 0.5129 0.7695 0.9299 0.082 Uiso 1 calc R . .
C19 C 0.7257(3) 0.9649(2) 0.7761(3) 0.0648(7) Uani 1 d . . .
H19 H 0.7220 1.0524 0.7415 0.078 Uiso 1 calc R . .
C26 C 0.9316(3) 0.2185(3) 0.5840(3) 0.0669(8) Uani 1 d . . .
H26 H 0.9712 0.1431 0.5594 0.080 Uiso 1 calc R . .
C25 C 0.8987(3) 0.3356(3) 0.4970(3) 0.0683(8) Uani 1 d . . .
H25 H 0.9127 0.3375 0.4153 0.082 Uiso 1 calc R . .
C3 C 0.7180(3) 0.0446(3) 1.3940(3) 0.0702(8) Uani 1 d . . .
H3 H 0.7091 -0.0285 1.4610 0.084 Uiso 1 calc R . .
C18 C 0.5966(3) 0.9250(3) 0.8382(3) 0.0794(9) Uani 1 d . . .
H18 H 0.5050 0.9856 0.8479 0.095 Uiso 1 calc R . .

loop_
_atom_site_aniso_label
_atom_site_aniso_U_11
_atom_site_aniso_U_22
_atom_site_aniso_U_33
_atom_site_aniso_U_23
_atom_site_aniso_U_13
_atom_site_aniso_U_12
N1 0.0483(11) 0.0363(11) 0.0535(11) -0.0159(9) -0.0124(9) -0.0111(8)
C29 0.0340(11) 0.0438(13) 0.0532(13) -0.0189(10) -0.0090(9) -0.0142(10)
N2 0.0521(12) 0.0466(12) 0.0469(11) -0.0100(9) -0.0145(9) -0.0167(9)
C8 0.0309(11) 0.0393(12) 0.0535(13) -0.0172(10) -0.0101(9) -0.0097(9)
C9 0.0383(12) 0.0357(12) 0.0473(12) -0.0112(9) -0.0123(10) -0.0090(9)
C22 0.0349(11) 0.0439(13) 0.0469(12) -0.0117(10) -0.0101(9) -0.0144(10)
C30 0.0321(11) 0.0366(12) 0.0502(12) -0.0152(10) -0.0116(9) -0.0093(9)
C15 0.0334(11) 0.0420(13) 0.0519(13) -0.0166(10) -0.0098(9) -0.0109(9)
C7 0.0344(11) 0.0404(13) 0.0488(12) -0.0148(10) -0.0124(9) -0.0084(9)
C16 0.0451(13) 0.0404(13) 0.0457(12) -0.0126(10) -0.0110(10) -0.0127(10)
C28 0.0338(12) 0.0557(15) 0.0524(13) -0.0217(11) -0.0056(10) -0.0187(10)
C23 0.0410(13) 0.0577(15) 0.0482(13) -0.0164(12) -0.0083(10) -0.0200(11)
C6 0.0369(12) 0.0436(13) 0.0497(13) -0.0132(10) -0.0133(10) -0.0090(10)
C14 0.0405(13) 0.0506(14) 0.0553(14) -0.0178(11) -0.0118(10) -0.0135(10)
C1 0.0397(12) 0.0365(13) 0.0576(14) -0.0092(10) -0.0163(10) -0.0097(10)
C27 0.0516(15) 0.0590(16) 0.0598(15) -0.0297(12) -0.0033(11) -0.0206(12)
C10 0.0431(14) 0.0618(16) 0.0724(16) -0.0338(13) -0.0090(12) -0.0144(12)
C13 0.0559(16) 0.0635(16) 0.0676(16) -0.0261(13) -0.0196(13) -0.0218(13)
C20 0.0598(16) 0.0534(16) 0.0693(17) -0.0107(13) -0.0140(13) -0.0277(13)
C21 0.0423(13) 0.0491(15) 0.0593(14) -0.0176(11) -0.0095(11) -0.0128(11)
C5 0.0511(14) 0.0581(16) 0.0521(14) -0.0171(12) -0.0158(11) -0.0120(12)
C12 0.0650(17) 0.0581(16) 0.0643(16) -0.0327(13) -0.0163(13) -0.0104(13)
C31 0.0729(18) 0.0421(14) 0.0705(17) -0.0211(12) -0.0118(13) -0.0213(13)
C11 0.0490(15) 0.0712(18) 0.0728(17) -0.0391(15) -0.0050(13) -0.0090(13)
C2 0.0665(17) 0.0425(14) 0.0702(18) -0.0089(12) -0.0225(13) -0.0148(12)
C24 0.0593(16) 0.0791(19) 0.0501(14) -0.0176(13) -0.0086(12) -0.0299(14)
C32 0.0763(19) 0.0591(17) 0.0595(16) -0.0053(13) -0.0288(14) -0.0189(14)
C4 0.0709(18) 0.0658(18) 0.0500(15) -0.0114(13) -0.0179(13) -0.0139(14)
C17 0.0449(15) 0.0485(16) 0.101(2) -0.0146(14) -0.0111(14) -0.0128(12)
C19 0.0772(19) 0.0370(14) 0.0825(19) -0.0082(13) -0.0264(15) -0.0199(14)
C26 0.0648(17) 0.081(2) 0.0675(18) -0.0431(17) 0.0029(14) -0.0290(15)
C25 0.0654(18) 0.103(2) 0.0519(15) -0.0356(17) -0.0007(13) -0.0391(17)
C3 0.081(2) 0.0588(18) 0.0593(17) 0.0032(13) -0.0231(14) -0.0200(15)
C18 0.0576(17) 0.0432(16) 0.122(3) -0.0162(16) -0.0202(17) -0.0043(13)

loop_
_atom_type_symbol
_atom_type_description
_atom_type_scat_dispersion_real
_atom_type_scat_dispersion_imag
_atom_type_scat_source
C C 0.0033 0.0016 'International Tables Vol C Tables 4.2.6.8 and 6.1.1.4'
H H 0.0000 0.0000 'International Tables Vol C Tables 4.2.6.8 and 6.1.1.4'
N N 0.0061 0.0033 'International Tables Vol C Tables 4.2.6.8 and 6.1.1.4'

loop_
_geom_angle_atom_site_label_1
_geom_angle_atom_site_label_2
_geom_angle_atom_site_label_3
_geom_angle
_geom_angle_site_symmetry_1
_geom_angle_site_symmetry_3
_geom_angle_publ_flag
C30 N1 C1 108.03(17) . . ?
C30 N1 C31 126.52(19) . . ?
C1 N1 C31 123.48(18) . . ?
C30 C29 C22 115.90(19) . . ?
C30 C29 C28 137.4(2) . . ?
C22 C29 C28 106.63(19) . . ?
C23 N2 C22 108.65(18) . . ?
C23 N2 C32 121.86(19) . . ?
C22 N2 C32 127.9(2) . . ?
C15 C8 C7 119.28(19) . . ?
C15 C8 C9 119.52(19) . . ?
C7 C8 C9 121.18(19) . . ?
C10 C9 C14 118.1(2) . . ?
C10 C9 C8 120.25(19) . . ?
C14 C9 C8 121.63(19) . . ?
N2 C22 C29 108.77(19) . . ?
N2 C22 C15 127.3(2) . . ?
C29 C22 C15 123.9(2) . . ?
N1 C30 C29 130.35(19) . . ?
N1 C30 C7 108.78(18) . . ?
C29 C30 C7 120.82(19) . . ?
C8 C15 C22 118.35(19) . . ?
C8 C15 C16 120.54(19) . . ?
C22 C15 C16 120.97(19) . . ?
C30 C7 C8 121.14(19) . . ?
C30 C7 C6 107.00(18) . . ?
C8 C7 C6 131.9(2) . . ?
C21 C16 C17 117.6(2) . . ?
C21 C16 C15 120.0(2) . . ?
C17 C16 C15 122.4(2) . . ?
C27 C28 C23 117.4(2) . . ?
C27 C28 C29 136.9(2) . . ?
C23 C28 C29 105.68(19) . . ?
N2 C23 C24 128.3(2) . . ?
N2 C23 C28 110.01(19) . . ?
C24 C23 C28 121.7(2) . . ?
C5 C6 C1 118.5(2) . . ?
C5 C6 C7 134.8(2) . . ?
C1 C6 C7 106.72(19) . . ?
C13 C14 C9 120.5(2) . . ?
C13 C14 H14 119.8 . . ?
C9 C14 H14 119.8 . . ?
C2 C1 N1 127.9(2) . . ?
C2 C1 C6 122.6(2) . . ?
N1 C1 C6 109.42(18) . . ?
C26 C27 C28 120.5(3) . . ?
C26 C27 H27 119.7 . . ?
C28 C27 H27 119.7 . . ?
C11 C10 C9 121.3(2) . . ?
C11 C10 H10 119.4 . . ?
C9 C10 H10 119.4 . . ?
C12 C13 C14 120.7(2) . . ?
C12 C13 H13 119.6 . . ?
C14 C13 H13 119.6 . . ?
C19 C20 C21 120.0(2) . . ?
C19 C20 H20 120.0 . . ?
C21 C20 H20 120.0 . . ?
C20 C21 C16 121.4(2) . . ?
C20 C21 H21 119.3 . . ?
C16 C21 H21 119.3 . . ?
C4 C5 C6 119.5(2) . . ?
C4 C5 H5 120.2 . . ?
C6 C5 H5 120.2 . . ?
C13 C12 C11 119.4(2) . . ?
C13 C12 H12 120.3 . . ?
C11 C12 H12 120.3 . . ?
N1 C31 H31A 109.5 . . ?
N1 C31 H31B 109.5 . . ?
H31A C31 H31B 109.5 . . ?
N1 C31 H31C 109.5 . . ?
H31A C31 H31C 109.5 . . ?
H31B C31 H31C 109.5 . . ?
C10 C11 C12 120.0(2) . . ?
C10 C11 H11 120.0 . . ?
C12 C11 H11 120.0 . . ?
C3 C2 C1 117.3(2) . . ?
C3 C2 H2 121.4 . . ?
C1 C2 H2 121.4 . . ?
C25 C24 C23 118.5(3) . . ?
C25 C24 H24 120.8 . . ?
C23 C24 H24 120.8 . . ?
N2 C32 H32A 109.5 . . ?
N2 C32 H32B 109.5 . . ?
H32A C32 H32B 109.5 . . ?
N2 C32 H32C 109.5 . . ?
H32A C32 H32C 109.5 . . ?
H32B C32 H32C 109.5 . . ?
C3 C4 C5 120.5(2) . . ?
C3 C4 H4 119.7 . . ?
C5 C4 H4 119.7 . . ?
C18 C17 C16 120.9(2) . . ?
C18 C17 H17 119.5 . . ?
C16 C17 H17 119.5 . . ?
C18 C19 C20 119.7(2) . . ?
C18 C19 H19 120.2 . . ?
C20 C19 H19 120.2 . . ?
C27 C26 C25 120.8(3) . . ?
C27 C26 H26 119.6 . . ?
C25 C26 H26 119.6 . . ?
C24 C25 C26 121.0(3) . . ?
C24 C25 H25 119.5 . . ?
C26 C25 H25 119.5 . . ?
C2 C3 C4 121.6(2) . . ?
C2 C3 H3 119.2 . . ?
C4 C3 H3 119.2 . . ?
C19 C18 C17 120.3(3) . . ?
C19 C18 H18 119.8 . . ?
C17 C18 H18 119.8 . . ?

loop_
_geom_bond_atom_site_label_1
_geom_bond_atom_site_label_2
_geom_bond_distance
_geom_bond_site_symmetry_2
_geom_bond_publ_flag
N1 C30 1.392(3) . ?
N1 C1 1.397(3) . ?
N1 C31 1.455(3) . ?
C29 C30 1.410(3) . ?
C29 C22 1.414(3) . ?
C29 C28 1.452(3) . ?
N2 C23 1.369(3) . ?
N2 C22 1.391(3) . ?
N2 C32 1.461(3) . ?
C8 C15 1.386(3) . ?
C8 C7 1.420(3) . ?
C8 C9 1.491(3) . ?
C9 C10 1.384(3) . ?
C9 C14 1.387(3) . ?
C22 C15 1.417(3) . ?
C30 C7 1.411(3) . ?
C15 C16 1.489(3) . ?
C7 C6 1.441(3) . ?
C16 C21 1.378(3) . ?
C16 C17 1.386(3) . ?
C28 C27 1.393(3) . ?
C28 C23 1.415(3) . ?
C23 C24 1.388(3) . ?
C6 C5 1.392(3) . ?
C6 C1 1.398(3) . ?
C14 C13 1.377(3) . ?
C14 H14 0.9300 . ?
C1 C2 1.391(3) . ?
C27 C26 1.371(4) . ?
C27 H27 0.9300 . ?
C10 C11 1.371(3) . ?
C10 H10 0.9300 . ?
C13 C12 1.370(3) . ?
C13 H13 0.9300 . ?
C20 C19 1.370(4) . ?
C20 C21 1.376(3) . ?
C20 H20 0.9300 . ?
C21 H21 0.9300 . ?
C5 C4 1.388(3) . ?
C5 H5 0.9300 . ?
C12 C11 1.379(3) . ?
C12 H12 0.9300 . ?
C31 H31A 0.9600 . ?
C31 H31B 0.9600 . ?
C31 H31C 0.9600 . ?
C11 H11 0.9300 . ?
C2 C3 1.380(4) . ?
C2 H2 0.9300 . ?
C24 C25 1.367(4) . ?
C24 H24 0.9300 . ?
C32 H32A 0.9600 . ?
C32 H32B 0.9600 . ?
C32 H32C 0.9600 . ?
C4 C3 1.385(4) . ?
C4 H4 0.9300 . ?
C17 C18 1.377(4) . ?
C17 H17 0.9300 . ?
C19 C18 1.365(4) . ?
C19 H19 0.9300 . ?
C26 C25 1.381(4) . ?
C26 H26 0.9300 . ?
C25 H25 0.9300 . ?
C3 H3 0.9300 . ?
C18 H18 0.9300 . ?

loop_
_cod_related_entry_id
_cod_related_entry_database
_cod_related_entry_code
1 ChemSpider 21117853
